data_7705008
loop_
_publ_author_name
'Mews, N. M.'
'Reimann, M.'
'H\"orner, G'
'Kaupp, M.'
'Schubert, H.'
'Berkefeld, A.'

_publ_section_title
;
 A four-parameter system for rationalising the electronic properties of
 transition metal-radical ligand complexes.
;
_journal_issue 28
_journal_name_full 'Dalton transactions (Cambridge, England : 2003)'
_journal_page_first 9735
_journal_page_last 9742
_journal_paper_doi 10.1039/d0dt02237c
_journal_volume 49
_journal_year 2020
_chemical_formula_sum 'C89 H83 B F24 P Pt S2'
_chemical_formula_weight 1909.54
_space_group_crystal_system triclinic
_space_group_IT_number 2
_space_group_name_Hall '-P 1'
_space_group_name_H-M_alt 'P -1'
_atom_sites_solution_hydrogens geom
_audit_creation_method SHELXL-2018/1
_audit_update_record
;
2019-10-22 deposited with the CCDC.	2020-07-02 downloaded from the CCDC.
;
_cell_angle_alpha 107.0010(10)
_cell_angle_beta 108.6950(10)
_cell_angle_gamma 100.0160(10)
_cell_formula_units_Z 2
_cell_length_a 14.4458(3)
_cell_length_b 18.4681(4)
_cell_length_c 19.6025(4)
_cell_measurement_reflns_used 9368
_cell_measurement_temperature 100(2)
_cell_measurement_theta_max 29.36
_cell_measurement_theta_min 2.86
_cell_volume 4525.78(17)
_computing_cell_refinement 'Bruker SAINT'
_computing_data_collection 'Bruker APEX2'
_computing_data_reduction 'Bruker SAINT'
_computing_structure_refinement 'SHELXL-2018/1 (Sheldrick, 2018)'
_computing_structure_solution 'SHELXT 2014/4 (Sheldrick, 2014)'
_diffrn_ambient_temperature 100(2)
_diffrn_measured_fraction_theta_full 0.996
_diffrn_measured_fraction_theta_max 0.990
_diffrn_measurement_device_type 'Bruker APEX-II CCD'
_diffrn_measurement_method '\f and \w scans'
_diffrn_radiation_type MoK\a
_diffrn_radiation_wavelength 0.71073
_diffrn_reflns_av_R_equivalents 0.0291
_diffrn_reflns_av_unetI/netI 0.0217
_diffrn_reflns_Laue_measured_fraction_full 0.996
_diffrn_reflns_Laue_measured_fraction_max 0.990
_diffrn_reflns_limit_h_max 19
_diffrn_reflns_limit_h_min -20
_diffrn_reflns_limit_k_max 25
_diffrn_reflns_limit_k_min -25
_diffrn_reflns_limit_l_max 27
_diffrn_reflns_limit_l_min -27
_diffrn_reflns_number 151100
_diffrn_reflns_point_group_measured_fraction_full 0.996
_diffrn_reflns_point_group_measured_fraction_max 0.990
_diffrn_reflns_theta_full 25.242
_diffrn_reflns_theta_max 29.574
_diffrn_reflns_theta_min 1.558
_exptl_absorpt_coefficient_mu 1.705
_exptl_absorpt_correction_T_max 0.7459
_exptl_absorpt_correction_T_min 0.6772
_exptl_absorpt_correction_type multi-scan
_exptl_absorpt_process_details 'SADABS V2008/1 (Bruker AXS)'
_exptl_crystal_colour brown
_exptl_crystal_density_diffrn 1.401
_exptl_crystal_description prism
_exptl_crystal_F_000 1926
_exptl_crystal_size_max 0.21
_exptl_crystal_size_mid 0.17
_exptl_crystal_size_min 0.15
_refine_diff_density_max 2.219
_refine_diff_density_min -0.897
_refine_diff_density_rms 0.095
_refine_ls_extinction_method none
_refine_ls_goodness_of_fit_ref 1.080
_refine_ls_hydrogen_treatment constr
_refine_ls_matrix_type full
_refine_ls_number_parameters 1121
_refine_ls_number_reflns 25140
_refine_ls_number_restraints 0
_refine_ls_restrained_S_all 1.080
_refine_ls_R_factor_all 0.0366
_refine_ls_R_factor_gt 0.0286
_refine_ls_shift/su_max 0.005
_refine_ls_shift/su_mean 0.000
_refine_ls_structure_factor_coef Fsqd
_refine_ls_weighting_details 'w=1/[\s^2^(Fo^2^)+(0.0410P)^2^+4.6434P] where P=(Fo^2^+2Fc^2^)/3'
_refine_ls_weighting_scheme calc
_refine_ls_wR_factor_gt 0.0718
_refine_ls_wR_factor_ref 0.0781
_reflns_Friedel_coverage 0.000
_reflns_number_gt 22514
_reflns_number_total 25140
_reflns_threshold_expression 'I > 2\s(I)'
_cod_data_source_file d0dt02237c3.cif
_cod_data_source_block shelx_CCDC1
_cod_original_cell_volume 4525.77(17)
_cod_database_code 7705008
_shelx_shelxl_version_number 2018/1
_shelx_space_group_comment
;
The symmetry employed for this shelxl refinement is uniquely defined
by the following loop, which should always be used as a source of
symmetry information in preference to the above space-group names.
They are only intended as comments.
;

loop_
_space_group_symop_operation_xyz
'x, y, z'
'-x, -y, -z'

loop_
_atom_site_label
_atom_site_type_symbol
_atom_site_fract_x
_atom_site_fract_y
_atom_site_fract_z
_atom_site_U_iso_or_equiv
_atom_site_adp_type
_atom_site_occupancy
_atom_site_site_symmetry_order
_atom_site_calc_flag
_atom_site_refinement_flags_posn
_atom_site_refinement_flags_adp
_atom_site_refinement_flags_occupancy
_atom_site_disorder_assembly
_atom_site_disorder_group
C1 C -0.14047(18) 0.42169(15) 0.38717(13) 0.0245(4) Uani 1 1 d . . . . .
C2 C -0.03367(16) 0.43337(14) 0.39007(12) 0.0200(4) Uani 1 1 d . . . . .
C3 C 0.16454(18) 0.57923(14) 0.37291(13) 0.0244(4) Uani 1 1 d . . . . .
C5 C 0.43421(16) 0.58639(12) 0.86139(12) 0.0174(4) Uani 1 1 d . . . . .
C7 C 0.11217(17) 0.50708(13) 0.38124(12) 0.0193(4) Uani 1 1 d . . . . .
C8 C 0.01783(17) 0.54476(14) 0.89964(13) 0.0222(4) Uani 1 1 d . . . . .
H8 H -0.006962 0.519081 0.928548 0.027 Uiso 1 1 calc R U . . .
C9 C 0.12001(16) 0.24944(13) 0.43147(12) 0.0195(4) Uani 1 1 d . . . . .
C10 C 0.34172(18) 0.17345(14) 0.72057(14) 0.0246(4) Uani 1 1 d . . . . .
H10 H 0.329415 0.117664 0.704348 0.030 Uiso 1 1 calc R U . . .
C11 C 0.37517(17) 0.46434(13) 0.74865(12) 0.0204(4) Uani 1 1 d . . . . .
H11 H 0.344516 0.437932 0.693814 0.024 Uiso 1 1 calc R U . . .
C12 C 0.43193(16) 0.66769(13) 0.89846(12) 0.0182(4) Uani 1 1 d . . . . .
C13 C 0.39242(16) 0.76446(13) 0.99187(12) 0.0187(4) Uani 1 1 d . . . . .
C14 C 0.12439(17) 0.25752(13) 0.29533(12) 0.0203(4) Uani 1 1 d . . . . .
C15 C 0.40770(18) 0.29490(14) 0.70829(13) 0.0231(4) Uani 1 1 d . . . . .
H15 H 0.440281 0.323446 0.684921 0.028 Uiso 1 1 calc R U . . .
C16 C 0.31181(17) 0.21069(14) 0.77981(13) 0.0221(4) Uani 1 1 d . . . . .
C17 C 0.06506(19) 0.34002(14) 0.93796(14) 0.0254(5) Uani 1 1 d . . . . .
H17 H 0.103276 0.360091 0.992450 0.030 Uiso 1 1 calc R U . . .
C18 C 0.11461(17) 0.28431(13) 0.50365(12) 0.0205(4) Uani 1 1 d . . . . .
H18 H 0.129331 0.340259 0.525372 0.025 Uiso 1 1 calc R U . . .
C19 C 0.32937(17) 0.29318(13) 0.80049(13) 0.0205(4) Uani 1 1 d . . . . .
C20 C -0.03751(18) 0.58778(15) 0.86429(14) 0.0256(5) Uani 1 1 d . . . . .
H20 H -0.099891 0.591703 0.869315 0.031 Uiso 1 1 calc R U . . .
C21 C 0.09816(18) 0.16689(14) 0.40311(13) 0.0232(4) Uani 1 1 d . . . . .
H21 H 0.102056 0.140791 0.355001 0.028 Uiso 1 1 calc R U . . .
C22 C 0.27483(18) 0.47978(16) 1.08096(13) 0.0253(5) Uani 1 1 d . . . . .
H22 H 0.292987 0.436861 1.053346 0.030 Uiso 1 1 calc R U . . .
C23 C 0.02628(18) 0.35336(15) 0.81373(14) 0.0258(5) Uani 1 1 d . . . . .
H23 H 0.038006 0.383044 0.783498 0.031 Uiso 1 1 calc R U . . .
C24 C 0.18529(18) 0.57858(14) 1.08098(14) 0.0250(5) Uani 1 1 d . . . . .
H24 H 0.142091 0.603033 1.053825 0.030 Uiso 1 1 calc R U . . .
C25 C 0.1491(2) 0.23467(15) 0.17374(14) 0.0261(5) Uani 1 1 d . . . . .
C26 C 0.18465(18) 0.27126(14) 0.25413(13) 0.0226(4) Uani 1 1 d . . . . .
H26 H 0.252017 0.306706 0.281998 0.027 Uiso 1 1 calc R U . . .
C27 C 0.45860(18) 0.72440(13) 0.86845(13) 0.0223(4) Uani 1 1 d . . . . .
H27 H 0.479461 0.710048 0.826319 0.027 Uiso 1 1 calc R U . . .
C28 C 0.28490(17) 0.33565(14) 0.43543(13) 0.0217(4) Uani 1 1 d . . . . .
C29 C 0.4107(2) 0.77892(16) 1.13060(13) 0.0286(5) Uani 1 1 d . . . . .
H29A H 0.484055 0.804402 1.148422 0.043 Uiso 1 1 calc R U . . .
H29B H 0.398264 0.721935 1.119135 0.043 Uiso 1 1 calc R U . . .
H29C H 0.386993 0.801931 1.171273 0.043 Uiso 1 1 calc R U . . .
C30 C 0.38850(18) 0.21295(14) 0.68371(13) 0.0236(4) Uani 1 1 d . . . . .
C31 C 0.15761(16) 0.44745(13) 0.38591(12) 0.0192(4) Uani 1 1 d . . . . .
H31 H 0.223326 0.453213 0.384099 0.023 Uiso 1 1 calc R U . . .
C32 C 0.10984(15) 0.53935(12) 0.89257(12) 0.0166(4) Uani 1 1 d . . . . .
C33 C 0.37977(17) 0.33518(13) 0.76643(12) 0.0196(4) Uani 1 1 d . . . . .
C34 C 0.3116(2) 0.50697(18) 1.16160(14) 0.0339(6) Uani 1 1 d . . . . .
H34 H 0.353840 0.482153 1.188996 0.041 Uiso 1 1 calc R U . . .
C35 C 0.49535(19) 0.50029(18) 0.61523(14) 0.0318(6) Uani 1 1 d . . . . .
C37 C 0.35177(17) 0.79231(13) 1.05639(13) 0.0215(4) Uani 1 1 d . . . . .
C38 C 0.14471(16) 0.57574(13) 0.84846(12) 0.0187(4) Uani 1 1 d . . . . .
H38 H 0.206157 0.570928 0.842139 0.022 Uiso 1 1 calc R U . . .
C39 C 0.44167(18) 0.42769(16) 0.54299(13) 0.0267(5) Uani 1 1 d . . . . .
C40 C 0.15084(19) 0.15535(15) 0.79771(16) 0.0309(5) Uani 1 1 d . . . . .
H40A H 0.115119 0.138334 0.741362 0.046 Uiso 1 1 calc R U . . .
H40B H 0.145000 0.207556 0.823248 0.046 Uiso 1 1 calc R U . . .
H40C H 0.120045 0.116970 0.815657 0.046 Uiso 1 1 calc R U . . .
C41 C 0.21140(16) 0.51542(14) 1.04052(12) 0.0199(4) Uani 1 1 d . . . . .
C42 C 0.2862(2) 0.57020(19) 1.20166(14) 0.0377(7) Uani 1 1 d . . . . .
H42 H 0.312226 0.589379 1.256740 0.045 Uiso 1 1 calc R U . . .
C43 C 0.23689(18) 0.74996(14) 1.02507(14) 0.0247(4) Uani 1 1 d . . . . .
H43A H 0.211781 0.766876 1.066243 0.037 Uiso 1 1 calc R U . . .
H43B H 0.225498 0.692521 1.007691 0.037 Uiso 1 1 calc R U . . .
H43C H 0.200072 0.763449 0.981271 0.037 Uiso 1 1 calc R U . . .
C44 C 0.42233(18) 0.81878(13) 0.96043(13) 0.0232(4) Uani 1 1 d . . . . .
H44 H 0.420324 0.871414 0.982137 0.028 Uiso 1 1 calc R U . . .
C45 C 0.2233(2) 0.60573(17) 1.16207(15) 0.0346(6) Uani 1 1 d . . . . .
H45 H 0.205771 0.648809 1.190084 0.042 Uiso 1 1 calc R U . . .
C46 C 0.01234(17) 0.37363(13) 0.39490(12) 0.0201(4) Uani 1 1 d . . . . .
H46 H -0.023194 0.328066 0.399445 0.024 Uiso 1 1 calc R U . . .
C47 C 0.26448(19) 0.16035(14) 0.81793(15) 0.0264(5) Uani 1 1 d . . . . .
C48 C 0.39915(16) 0.68650(12) 0.96037(12) 0.0174(4) Uani 1 1 d . . . . .
C49 C 0.08829(17) 0.23918(14) 0.54430(13) 0.0222(4) Uani 1 1 d . . . . .
C50 C 0.33618(17) 0.40540(14) 0.50194(12) 0.0221(4) Uani 1 1 d . . . . .
H50 H 0.297998 0.438152 0.519331 0.027 Uiso 1 1 calc R U . . .
C51 C 0.3635(2) 0.88147(14) 1.08244(15) 0.0310(5) Uani 1 1 d . . . . .
H51A H 0.324939 0.893403 1.038047 0.046 Uiso 1 1 calc R U . . .
H51B H 0.435982 0.911176 1.102842 0.046 Uiso 1 1 calc R U . . .
H51C H 0.337108 0.896761 1.123079 0.046 Uiso 1 1 calc R U . . .
C52 C 0.08915(19) 0.61900(14) 0.81386(12) 0.0235(4) Uani 1 1 d . . . . .
H52 H 0.113521 0.644584 0.784718 0.028 Uiso 1 1 calc R U . . .
C53 C 0.02451(18) 0.20615(14) 0.25009(13) 0.0245(4) Uani 1 1 d . . . . .
H53 H -0.019893 0.196098 0.275193 0.029 Uiso 1 1 calc R U . . .
C54 C 0.40555(16) 0.42236(13) 0.79519(12) 0.0181(4) Uani 1 1 d . . . . .
C55 C 0.10963(16) 0.37887(13) 0.39323(12) 0.0190(4) Uani 1 1 d . . . . .
C56 C -0.00144(19) 0.62506(14) 0.82160(13) 0.0249(5) Uani 1 1 d . . . . .
H56 H -0.039019 0.654681 0.797755 0.030 Uiso 1 1 calc R U . . .
C58 C -0.0115(2) 0.16950(15) 0.16958(14) 0.0278(5) Uani 1 1 d . . . . .
C59 C 0.45509(19) 0.80098(14) 0.89906(14) 0.0238(4) Uani 1 1 d . . . . .
C61 C 0.2161(2) 0.25155(18) 0.13201(16) 0.0346(6) Uani 1 1 d . . . . .
C62 C -0.0466(2) 0.27972(16) 0.77812(16) 0.0327(5) Uani 1 1 d . . . . .
H62 H -0.084463 0.259015 0.723561 0.039 Uiso 1 1 calc R U . . .
C63 C 0.34550(19) 0.28938(16) 0.41366(14) 0.0266(5) Uani 1 1 d . . . . .
H63 H 0.313536 0.240633 0.370302 0.032 Uiso 1 1 calc R U . . .
C64 C 0.0800(2) 0.27964(15) 0.61927(14) 0.0275(5) Uani 1 1 d . . . . .
C65 C 0.3237(2) 0.19437(18) 0.90710(16) 0.0353(6) Uani 1 1 d . . . . .
H65A H 0.320086 0.248315 0.928720 0.053 Uiso 1 1 calc R U . . .
H65B H 0.395406 0.195478 0.919487 0.053 Uiso 1 1 calc R U . . .
H65C H 0.293172 0.160864 0.929560 0.053 Uiso 1 1 calc R U . . .
C66 C -0.0090(2) 0.26624(16) 0.90145(17) 0.0336(6) Uani 1 1 d . . . . .
H66 H -0.021481 0.236425 0.931382 0.040 Uiso 1 1 calc R U . . .
C67 C 0.47648(16) 0.54550(13) 0.90889(12) 0.0174(4) Uani 1 1 d . . . . .
H67 H 0.515285 0.573767 0.962908 0.021 Uiso 1 1 calc R U . . .
C68 C 0.0505(2) 0.18289(16) 0.13050(14) 0.0297(5) Uani 1 1 d . . . . .
H68 H 0.026371 0.157452 0.075745 0.036 Uiso 1 1 calc R U . . .
C69 C 0.46162(16) 0.46505(13) 0.87719(12) 0.0185(4) Uani 1 1 d . . . . .
H69 H 0.488484 0.437872 0.909602 0.022 Uiso 1 1 calc R U . . .
C71 C 0.4202(2) 0.16988(15) 0.61895(14) 0.0306(5) Uani 1 1 d . . . . .
C72 C 0.50018(19) 0.38186(18) 0.51872(15) 0.0326(6) Uani 1 1 d . . . . .
H72 H 0.572266 0.397639 0.546175 0.039 Uiso 1 1 calc R U . . .
C74 C -0.0643(2) 0.23608(16) 0.82203(18) 0.0349(6) Uani 1 1 d . . . . .
H74 H -0.114345 0.185638 0.797548 0.042 Uiso 1 1 calc R U . . .
C76 C 0.2697(2) 0.07502(16) 0.7891(2) 0.0401(7) Uani 1 1 d . . . . .
H76A H 0.242573 0.045496 0.816221 0.060 Uiso 1 1 calc R U . . .
H76B H 0.340933 0.075699 0.799667 0.060 Uiso 1 1 calc R U . . .
H76C H 0.228811 0.049384 0.733167 0.060 Uiso 1 1 calc R U . . .
C77 C 0.07080(19) 0.12178(14) 0.44350(14) 0.0258(5) Uani 1 1 d . . . . .
C78 C 0.06561(19) 0.15743(15) 0.51458(14) 0.0260(5) Uani 1 1 d . . . . .
H78 H 0.047038 0.126648 0.542009 0.031 Uiso 1 1 calc R U . . .
C79 C 0.3589(3) 0.1800(2) 0.54428(16) 0.0461(8) Uani 1 1 d . . . . .
H79A H 0.285715 0.156574 0.529471 0.069 Uiso 1 1 calc R U . . .
H79B H 0.378977 0.153335 0.502588 0.069 Uiso 1 1 calc R U . . .
H79C H 0.372876 0.236537 0.553031 0.069 Uiso 1 1 calc R U . . .
C80 C 0.5346(2) 0.2067(2) 0.64143(17) 0.0429(7) Uani 1 1 d . . . . .
H80A H 0.547660 0.262538 0.647363 0.064 Uiso 1 1 calc R U . . .
H80B H 0.554999 0.178185 0.600703 0.064 Uiso 1 1 calc R U . . .
H80C H 0.574220 0.202918 0.690574 0.064 Uiso 1 1 calc R U . . .
C81 C 0.4512(2) 0.31283(18) 0.45375(15) 0.0324(6) Uani 1 1 d . . . . .
C82 C 0.0463(3) 0.03346(16) 0.41136(17) 0.0377(6) Uani 1 1 d . . . . .
C85 C 0.4906(2) 0.86614(15) 0.87109(16) 0.0310(5) Uani 1 1 d . . . . .
C86 C 0.4183(2) 0.91750(18) 0.86517(19) 0.0386(6) Uani 1 1 d . . . . .
H86A H 0.421422 0.945978 0.917003 0.058 Uiso 1 1 calc R U . . .
H86B H 0.348185 0.883713 0.831570 0.058 Uiso 1 1 calc R U . . .
H86C H 0.438776 0.955737 0.843144 0.058 Uiso 1 1 calc R U . . .
C87 C -0.1193(2) 0.1172(2) 0.12634(16) 0.0432(7) Uani 1 1 d . . . . .
C88 C 0.4006(4) 0.0817(2) 0.6037(2) 0.0593(10) Uani 1 1 d . . . . .
H88A H 0.440823 0.074576 0.650780 0.089 Uiso 1 1 calc R U . . .
H88B H 0.420611 0.056538 0.561430 0.089 Uiso 1 1 calc R U . . .
H88C H 0.327690 0.057132 0.589008 0.089 Uiso 1 1 calc R U . . .
C89 C 0.5136(2) 0.2622(2) 0.4272(2) 0.0472(8) Uani 1 1 d . . . . .
C90 C 0.4957(4) 0.83087(19) 0.7921(2) 0.0548(10) Uani 1 1 d . . . . .
H90A H 0.515456 0.873583 0.774754 0.082 Uiso 1 1 calc R U . . .
H90B H 0.428421 0.794775 0.754430 0.082 Uiso 1 1 calc R U . . .
H90C H 0.546352 0.801592 0.796372 0.082 Uiso 1 1 calc R U . . .
C91 C 0.5986(2) 0.91804(18) 0.9307(2) 0.0455(8) Uani 1 1 d . . . . .
H91A H 0.644577 0.884914 0.935666 0.068 Uiso 1 1 calc R U . . .
H91B H 0.595725 0.943332 0.981101 0.068 Uiso 1 1 calc R U . . .
H91C H 0.624087 0.958908 0.913096 0.068 Uiso 1 1 calc R U . . .
C93 C 0.7215(5) -0.0219(4) 0.7013(5) 0.124(3) Uani 1 1 d . . . . .
H93A H 0.704880 -0.080382 0.682798 0.149 Uiso 1 1 calc R U . . .
H93B H 0.765285 -0.003953 0.676010 0.149 Uiso 1 1 calc R U . . .
C95 C 0.9426(7) 0.0326(4) 0.9014(3) 0.132(3) Uani 1 1 d . . . . .
H95A H 0.943170 0.088235 0.918169 0.198 Uiso 1 1 calc R U . . .
H95B H 1.012416 0.029951 0.910036 0.198 Uiso 1 1 calc R U . . .
H95C H 0.916145 0.006955 0.931382 0.198 Uiso 1 1 calc R U . . .
C96 C 0.6248(7) -0.0031(5) 0.6713(7) 0.181(5) Uani 1 1 d . . . . .
H96A H 0.571276 -0.035871 0.679402 0.272 Uiso 1 1 calc R U . . .
H96B H 0.604447 -0.014062 0.615711 0.272 Uiso 1 1 calc R U . . .
H96C H 0.634445 0.053003 0.698919 0.272 Uiso 1 1 calc R U . . .
C97 C 0.08281(16) 0.38425(13) 0.89426(13) 0.0185(4) Uani 1 1 d . . . . .
C98 C 0.7831(5) 0.0087(3) 0.7835(4) 0.099(2) Uani 1 1 d . . . . .
H98A H 0.800591 0.067171 0.800991 0.118 Uiso 1 1 calc R U . . .
H98B H 0.737565 -0.007497 0.808323 0.118 Uiso 1 1 calc R U . . .
C99 C 0.8760(8) -0.0087(5) 0.8173(4) 0.150(4) Uani 1 1 d . . . . .
H99A H 0.918642 0.000681 0.788229 0.181 Uiso 1 1 calc R U . . .
H99B H 0.857684 -0.066235 0.806797 0.181 Uiso 1 1 calc R U . . .
C101 C 0.38942(17) 0.54628(13) 0.78210(12) 0.0202(4) Uani 1 1 d . . . . .
H101 H 0.367725 0.574387 0.749341 0.024 Uiso 1 1 calc R U . . .
F1 F 0.25259(12) 0.57577(10) 0.36486(11) 0.0377(4) Uani 1 1 d . . . . .
F2 F -0.21055(11) 0.37540(11) 0.31552(9) 0.0392(4) Uani 1 1 d . . . . .
F3 F -0.15743(12) 0.38618(11) 0.43400(10) 0.0383(4) Uani 1 1 d . . . . .
F4 F 0.10692(13) 0.59075(10) 0.31041(10) 0.0395(4) Uani 1 1 d . . . . .
F5 F 0.43720(13) 0.54665(11) 0.62793(9) 0.0431(4) Uani 1 1 d . . . . .
F6 F 0.52843(13) 0.48115(12) 0.67858(9) 0.0434(4) Uani 1 1 d . . . . .
F7 F -0.16446(13) 0.48943(10) 0.40591(12) 0.0466(4) Uani 1 1 d . . . . .
F8 F 0.18665(16) 0.64566(10) 0.43328(10) 0.0457(4) Uani 1 1 d . . . . .
F9 F 0.58026(13) 0.54506(11) 0.61637(9) 0.0447(4) Uani 1 1 d . . . . .
F10 F 0.08804(18) 0.23714(12) 0.66401(10) 0.0520(5) Uani 1 1 d . . . . .
F11 F 0.15155(16) 0.34932(11) 0.66271(10) 0.0537(5) Uani 1 1 d . . . . .
F12 F -0.00831(15) 0.29640(13) 0.60893(11) 0.0521(5) Uani 1 1 d . . . . .
F13 F 0.0547(2) 0.00489(11) 0.34433(14) 0.0719(8) Uani 1 1 d . . . . .
F14 F -0.04915(18) -0.00339(11) 0.39971(14) 0.0622(6) Uani 1 1 d . . . . .
C150 C 0.01566(17) 0.50107(13) 0.38359(12) 0.0209(4) Uani 1 1 d . . . . .
H150 H -0.015338 0.542046 0.380839 0.025 Uiso 1 1 calc R U . . .
F17 F 0.1043(2) 0.00683(12) 0.46032(15) 0.0784(8) Uani 1 1 d . . . . .
F18 F -0.14296(17) 0.08056(14) 0.05100(11) 0.0655(6) Uani 1 1 d . . . . .
F20 F -0.18665(15) 0.15904(16) 0.12911(14) 0.0689(7) Uani 1 1 d . . . . .
F23 F -0.1413(2) 0.06412(16) 0.15535(14) 0.0923(11) Uani 1 1 d . . . . .
F100 F 0.5685(3) 0.2419(3) 0.4833(2) 0.0860(14) Uani 0.834(5) 1 d . . P A 1
F101 F 0.5850(3) 0.3014(2) 0.4107(3) 0.0917(14) Uani 0.834(5) 1 d . . P A 1
F102 F 0.4604(2) 0.1970(3) 0.3657(2) 0.0947(17) Uani 0.834(5) 1 d . . P A 1
F103 F 0.3087(7) 0.3010(7) 0.1780(4) 0.076(3) Uani 0.60(2) 1 d . . P B 1
F104 F 0.2287(9) 0.1886(5) 0.0903(7) 0.078(3) Uani 0.60(2) 1 d . . P B 1
F105 F 0.1767(7) 0.2850(8) 0.0826(5) 0.068(3) Uani 0.60(2) 1 d . . P B 1
F200 F 0.4940(18) 0.1937(9) 0.4367(15) 0.080(6) Uani 0.166(5) 1 d . . P A 2
F201 F 0.6038(16) 0.2939(13) 0.4558(16) 0.0917(14) Uani 0.166(5) 1 d . . P A 2
F202 F 0.4900(13) 0.2500(14) 0.3567(12) 0.0947(17) Uani 0.166(5) 1 d . . P A 2
F203 F 0.2176(17) 0.3168(10) 0.1212(16) 0.093(6) Uani 0.40(2) 1 d . . P B 2
F204 F 0.3103(10) 0.2571(14) 0.1699(9) 0.075(5) Uani 0.40(2) 1 d . . P B 2
F205 F 0.1904(16) 0.1944(12) 0.0646(9) 0.114(7) Uani 0.40(2) 1 d . . P B 2
P1 P 0.17827(4) 0.48098(3) 0.93672(3) 0.01507(9) Uani 1 1 d . . . . .
Pt1 Pt 0.32328(2) 0.48301(2) 0.91708(2) 0.01469(3) Uani 1 1 d . . . . .
S1 S 0.27490(4) 0.34440(3) 0.86320(3) 0.02330(11) Uani 1 1 d . . . . .
S2 S 0.36477(4) 0.61491(3) 0.99944(3) 0.01681(9) Uani 1 1 d . . . . .
B1 B 0.16017(18) 0.30536(15) 0.38917(14) 0.0189(4) Uani 1 1 d . . . . .

loop_
_atom_site_aniso_label
_atom_site_aniso_U_11
_atom_site_aniso_U_22
_atom_site_aniso_U_33
_atom_site_aniso_U_23
_atom_site_aniso_U_13
_atom_site_aniso_U_12
C1 0.0214(11) 0.0309(12) 0.0232(10) 0.0110(9) 0.0093(9) 0.0098(9)
C2 0.0164(9) 0.0276(11) 0.0160(9) 0.0089(8) 0.0053(8) 0.0071(8)
C3 0.0235(11) 0.0291(11) 0.0235(10) 0.0149(9) 0.0083(9) 0.0076(9)
C5 0.0164(9) 0.0209(10) 0.0207(9) 0.0105(8) 0.0120(8) 0.0059(8)
C7 0.0200(10) 0.0222(10) 0.0141(8) 0.0084(7) 0.0046(8) 0.0038(8)
C8 0.0171(10) 0.0282(11) 0.0258(10) 0.0126(9) 0.0107(8) 0.0085(8)
C9 0.0171(9) 0.0253(10) 0.0183(9) 0.0117(8) 0.0056(8) 0.0075(8)
C10 0.0245(11) 0.0203(10) 0.0265(11) 0.0089(9) 0.0070(9) 0.0065(9)
C11 0.0242(11) 0.0250(10) 0.0172(9) 0.0102(8) 0.0122(8) 0.0079(8)
C12 0.0171(9) 0.0207(10) 0.0189(9) 0.0088(8) 0.0081(8) 0.0059(8)
C13 0.0177(9) 0.0200(10) 0.0182(9) 0.0070(8) 0.0076(8) 0.0048(8)
C14 0.0213(10) 0.0248(10) 0.0192(9) 0.0123(8) 0.0078(8) 0.0107(8)
C15 0.0259(11) 0.0243(11) 0.0221(10) 0.0106(8) 0.0111(9) 0.0080(9)
C16 0.0188(10) 0.0240(11) 0.0242(10) 0.0119(8) 0.0070(8) 0.0055(8)
C17 0.0264(11) 0.0289(12) 0.0272(11) 0.0153(9) 0.0145(9) 0.0075(9)
C18 0.0198(10) 0.0227(10) 0.0191(9) 0.0095(8) 0.0060(8) 0.0064(8)
C19 0.0173(10) 0.0241(10) 0.0239(10) 0.0113(8) 0.0098(8) 0.0078(8)
C20 0.0185(10) 0.0334(12) 0.0285(11) 0.0125(10) 0.0097(9) 0.0136(9)
C21 0.0260(11) 0.0248(11) 0.0192(9) 0.0092(8) 0.0078(9) 0.0086(9)
C22 0.0191(10) 0.0409(13) 0.0205(10) 0.0160(10) 0.0097(8) 0.0084(9)
C23 0.0213(11) 0.0310(12) 0.0240(10) 0.0124(9) 0.0073(9) 0.0047(9)
C24 0.0233(11) 0.0290(11) 0.0250(11) 0.0097(9) 0.0148(9) 0.0038(9)
C25 0.0316(12) 0.0350(13) 0.0239(10) 0.0171(10) 0.0156(10) 0.0195(10)
C26 0.0220(10) 0.0290(11) 0.0237(10) 0.0142(9) 0.0109(9) 0.0125(9)
C27 0.0258(11) 0.0238(10) 0.0243(10) 0.0121(8) 0.0154(9) 0.0083(9)
C28 0.0187(10) 0.0311(11) 0.0212(10) 0.0171(9) 0.0076(8) 0.0094(9)
C29 0.0302(12) 0.0359(13) 0.0193(10) 0.0080(9) 0.0109(9) 0.0104(10)
C30 0.0240(11) 0.0248(11) 0.0202(10) 0.0079(8) 0.0067(9) 0.0077(9)
C31 0.0173(9) 0.0262(10) 0.0161(9) 0.0115(8) 0.0061(8) 0.0061(8)
C32 0.0136(9) 0.0212(9) 0.0163(8) 0.0092(7) 0.0048(7) 0.0063(7)
C33 0.0196(10) 0.0213(10) 0.0213(9) 0.0112(8) 0.0082(8) 0.0076(8)
C34 0.0237(12) 0.0566(17) 0.0213(11) 0.0211(11) 0.0067(9) 0.0041(11)
C35 0.0223(11) 0.0521(16) 0.0189(10) 0.0171(11) 0.0070(9) 0.0015(11)
C37 0.0222(10) 0.0231(10) 0.0199(9) 0.0060(8) 0.0114(8) 0.0061(8)
C38 0.0173(9) 0.0257(10) 0.0164(9) 0.0105(8) 0.0073(8) 0.0082(8)
C39 0.0192(10) 0.0435(14) 0.0182(10) 0.0167(10) 0.0060(8) 0.0047(10)
C40 0.0234(12) 0.0273(12) 0.0414(14) 0.0157(11) 0.0128(11) 0.0015(9)
C41 0.0155(9) 0.0304(11) 0.0155(9) 0.0106(8) 0.0082(8) 0.0033(8)
C42 0.0311(13) 0.0537(17) 0.0160(10) 0.0087(11) 0.0076(10) -0.0060(12)
C43 0.0227(11) 0.0257(11) 0.0278(11) 0.0081(9) 0.0140(9) 0.0079(9)
C44 0.0265(11) 0.0190(10) 0.0268(11) 0.0086(8) 0.0138(9) 0.0072(8)
C45 0.0368(14) 0.0349(13) 0.0260(12) 0.0016(10) 0.0196(11) -0.0009(11)
C46 0.0186(10) 0.0247(10) 0.0171(9) 0.0103(8) 0.0057(8) 0.0048(8)
C47 0.0242(11) 0.0250(11) 0.0355(12) 0.0180(10) 0.0129(10) 0.0064(9)
C48 0.0146(9) 0.0215(10) 0.0167(9) 0.0085(7) 0.0063(7) 0.0044(7)
C49 0.0212(10) 0.0272(11) 0.0201(10) 0.0118(8) 0.0077(8) 0.0073(9)
C50 0.0184(10) 0.0341(12) 0.0182(9) 0.0156(9) 0.0075(8) 0.0077(9)
C51 0.0405(14) 0.0214(11) 0.0325(12) 0.0043(9) 0.0224(11) 0.0072(10)
C52 0.0294(12) 0.0255(11) 0.0169(9) 0.0109(8) 0.0069(9) 0.0101(9)
C53 0.0239(11) 0.0311(12) 0.0213(10) 0.0138(9) 0.0083(9) 0.0089(9)
C54 0.0179(9) 0.0213(10) 0.0216(9) 0.0109(8) 0.0123(8) 0.0077(8)
C55 0.0177(10) 0.0237(10) 0.0150(8) 0.0087(8) 0.0047(8) 0.0058(8)
C56 0.0272(11) 0.0272(11) 0.0202(10) 0.0098(9) 0.0046(9) 0.0149(9)
C58 0.0279(12) 0.0315(12) 0.0208(10) 0.0112(9) 0.0051(9) 0.0073(10)
C59 0.0283(12) 0.0220(10) 0.0275(11) 0.0128(9) 0.0159(9) 0.0073(9)
C61 0.0391(15) 0.0516(17) 0.0321(13) 0.0243(12) 0.0231(12) 0.0267(13)
C62 0.0243(12) 0.0338(13) 0.0312(12) 0.0095(10) 0.0058(10) 0.0024(10)
C63 0.0243(11) 0.0352(13) 0.0258(11) 0.0160(10) 0.0095(9) 0.0143(10)
C64 0.0314(12) 0.0333(12) 0.0227(10) 0.0149(9) 0.0120(10) 0.0110(10)
C65 0.0314(13) 0.0433(15) 0.0371(14) 0.0276(12) 0.0114(11) 0.0073(11)
C66 0.0347(14) 0.0297(13) 0.0463(15) 0.0211(11) 0.0234(12) 0.0071(11)
C67 0.0142(9) 0.0229(10) 0.0196(9) 0.0098(8) 0.0095(8) 0.0070(8)
C68 0.0390(14) 0.0338(13) 0.0200(10) 0.0122(9) 0.0111(10) 0.0167(11)
C69 0.0141(9) 0.0278(11) 0.0239(10) 0.0180(8) 0.0111(8) 0.0095(8)
C71 0.0391(14) 0.0285(12) 0.0236(11) 0.0061(9) 0.0139(10) 0.0121(11)
C72 0.0173(11) 0.0564(17) 0.0271(12) 0.0214(12) 0.0069(9) 0.0112(11)
C74 0.0257(12) 0.0255(12) 0.0474(15) 0.0099(11) 0.0143(12) 0.0001(10)
C76 0.0438(16) 0.0285(13) 0.0620(19) 0.0270(13) 0.0280(15) 0.0126(12)
C77 0.0289(12) 0.0231(11) 0.0246(11) 0.0111(9) 0.0082(9) 0.0062(9)
C78 0.0267(12) 0.0288(12) 0.0245(11) 0.0151(9) 0.0093(9) 0.0059(9)
C79 0.0477(18) 0.064(2) 0.0231(12) 0.0108(13) 0.0108(12) 0.0222(16)
C80 0.0395(16) 0.0542(18) 0.0339(14) 0.0056(13) 0.0200(13) 0.0193(14)
C81 0.0238(12) 0.0528(16) 0.0296(12) 0.0214(12) 0.0119(10) 0.0194(11)
C82 0.0533(18) 0.0261(12) 0.0331(13) 0.0128(11) 0.0165(13) 0.0081(12)
C85 0.0445(15) 0.0244(11) 0.0413(14) 0.0190(10) 0.0298(12) 0.0145(11)
C86 0.0435(16) 0.0386(15) 0.0570(18) 0.0345(14) 0.0291(14) 0.0205(13)
C87 0.0380(16) 0.0503(17) 0.0247(12) 0.0129(12) 0.0013(11) -0.0036(13)
C88 0.097(3) 0.0331(16) 0.065(2) 0.0136(15) 0.054(2) 0.0257(18)
C89 0.0326(15) 0.074(2) 0.0432(17) 0.0221(16) 0.0173(13) 0.0302(16)
C90 0.104(3) 0.0366(16) 0.059(2) 0.0309(15) 0.060(2) 0.0278(18)
C91 0.0399(16) 0.0330(14) 0.079(2) 0.0327(15) 0.0323(16) 0.0114(12)
C93 0.102(5) 0.115(5) 0.142(6) 0.018(5) 0.040(5) 0.064(4)
C95 0.254(10) 0.113(5) 0.051(3) 0.026(3) 0.065(4) 0.105(6)
C96 0.123(7) 0.141(7) 0.275(13) 0.075(8) 0.049(8) 0.088(6)
C97 0.0132(9) 0.0218(10) 0.0240(10) 0.0108(8) 0.0096(8) 0.0052(7)
C98 0.136(5) 0.066(3) 0.133(5) 0.034(3) 0.091(5) 0.054(3)
C99 0.253(10) 0.130(6) 0.090(4) 0.036(4) 0.054(6) 0.143(7)
C101 0.0255(11) 0.0226(10) 0.0211(9) 0.0133(8) 0.0136(9) 0.0100(8)
F1 0.0277(8) 0.0475(9) 0.0580(10) 0.0372(8) 0.0243(8) 0.0148(7)
F2 0.0173(7) 0.0633(11) 0.0266(7) 0.0092(7) 0.0044(6) 0.0080(7)
F3 0.0275(8) 0.0630(11) 0.0396(9) 0.0312(8) 0.0199(7) 0.0158(7)
F4 0.0331(8) 0.0488(10) 0.0420(9) 0.0356(8) 0.0061(7) 0.0099(7)
F5 0.0346(9) 0.0511(10) 0.0269(8) 0.0035(7) 0.0045(7) 0.0066(8)
F6 0.0327(8) 0.0724(12) 0.0191(7) 0.0239(8) 0.0040(6) 0.0015(8)
F7 0.0335(9) 0.0387(9) 0.0786(13) 0.0194(9) 0.0331(9) 0.0197(7)
F8 0.0656(12) 0.0259(8) 0.0403(9) 0.0081(7) 0.0263(9) -0.0017(8)
F9 0.0330(9) 0.0602(11) 0.0284(8) 0.0143(8) 0.0118(7) -0.0112(8)
F10 0.0963(16) 0.0524(11) 0.0345(9) 0.0300(8) 0.0393(10) 0.0369(11)
F11 0.0635(13) 0.0478(11) 0.0287(8) -0.0028(7) 0.0221(8) -0.0118(9)
F12 0.0463(11) 0.0794(14) 0.0362(9) 0.0149(9) 0.0199(8) 0.0361(10)
F13 0.137(2) 0.0262(9) 0.0717(14) 0.0115(9) 0.0756(16) 0.0169(11)
F14 0.0701(14) 0.0295(9) 0.0715(14) 0.0045(9) 0.0336(12) -0.0086(9)
C150 0.0207(10) 0.0246(10) 0.0175(9) 0.0088(8) 0.0057(8) 0.0085(8)
F17 0.103(2) 0.0339(10) 0.0773(16) 0.0245(11) 0.0025(14) 0.0263(12)
F18 0.0548(13) 0.0748(15) 0.0286(9) 0.0014(9) -0.0001(9) -0.0091(11)
F20 0.0280(10) 0.0885(17) 0.0677(14) 0.0168(13) 0.0093(10) 0.0032(10)
F23 0.0768(17) 0.0848(17) 0.0626(14) 0.0465(13) -0.0186(12) -0.0459(14)
F100 0.099(3) 0.143(4) 0.079(2) 0.071(3) 0.053(2) 0.100(3)
F101 0.094(2) 0.109(2) 0.159(4) 0.083(3) 0.108(3) 0.067(2)
F102 0.0455(17) 0.089(3) 0.101(3) -0.029(2) 0.0188(17) 0.0324(18)
F103 0.052(4) 0.121(6) 0.044(2) 0.023(3) 0.029(2) -0.009(4)
F104 0.120(7) 0.065(4) 0.115(8) 0.043(5) 0.100(6) 0.063(5)
F105 0.075(4) 0.129(8) 0.081(4) 0.090(5) 0.061(3) 0.074(4)
F200 0.100(15) 0.048(9) 0.122(18) 0.021(10) 0.077(15) 0.047(9)
F201 0.094(2) 0.109(2) 0.159(4) 0.083(3) 0.108(3) 0.067(2)
F202 0.0455(17) 0.089(3) 0.101(3) -0.029(2) 0.0188(17) 0.0324(18)
F203 0.130(13) 0.091(8) 0.189(16) 0.112(10) 0.141(13) 0.085(8)
F204 0.039(5) 0.160(13) 0.075(7) 0.079(9) 0.041(5) 0.052(7)
F205 0.115(11) 0.130(12) 0.058(6) -0.024(6) 0.072(7) -0.028(7)
P1 0.0129(2) 0.0214(2) 0.0152(2) 0.01029(19) 0.00731(18) 0.00593(19)
Pt1 0.01323(4) 0.01991(4) 0.01475(4) 0.00936(3) 0.00725(3) 0.00568(3)
S1 0.0252(3) 0.0215(2) 0.0310(3) 0.0115(2) 0.0188(2) 0.0076(2)
S2 0.0159(2) 0.0203(2) 0.0169(2) 0.00839(18) 0.00831(18) 0.00563(18)
B1 0.0170(11) 0.0240(11) 0.0182(10) 0.0115(9) 0.0063(9) 0.0068(9)

loop_
_atom_type_symbol
_atom_type_description
_atom_type_scat_dispersion_real
_atom_type_scat_dispersion_imag
_atom_type_scat_source
C C 0.0033 0.0016 'International Tables Vol C Tables 4.2.6.8 and 6.1.1.4'
F F 0.0171 0.0103 'International Tables Vol C Tables 4.2.6.8 and 6.1.1.4'
P P 0.1023 0.0942 'International Tables Vol C Tables 4.2.6.8 and 6.1.1.4'
Pt Pt -1.7033 8.3905 'International Tables Vol C Tables 4.2.6.8 and 6.1.1.4'
S S 0.1246 0.1234 'International Tables Vol C Tables 4.2.6.8 and 6.1.1.4'
B B 0.0013 0.0007 'International Tables Vol C Tables 4.2.6.8 and 6.1.1.4'
H H 0.0000 0.0000 'International Tables Vol C Tables 4.2.6.8 and 6.1.1.4'

loop_
_geom_angle_atom_site_label_1
_geom_angle_atom_site_label_2
_geom_angle_atom_site_label_3
_geom_angle
_geom_angle_site_symmetry_1
_geom_angle_site_symmetry_3
_geom_angle_publ_flag
F3 C1 F7 107.0(2) . . ?
F3 C1 F2 105.7(2) . . ?
F7 C1 F2 106.0(2) . . ?
F3 C1 C2 112.93(19) . . ?
F7 C1 C2 113.1(2) . . ?
F2 C1 C2 111.57(19) . . ?
C150 C2 C46 121.0(2) . . ?
C150 C2 C1 119.8(2) . . ?
C46 C2 C1 119.1(2) . . ?
F8 C3 F1 106.7(2) . . ?
F8 C3 F4 105.6(2) . . ?
F1 C3 F4 105.84(19) . . ?
F8 C3 C7 112.88(19) . . ?
F1 C3 C7 112.9(2) . . ?
F4 C3 C7 112.29(19) . . ?
C101 C5 C67 118.5(2) . . ?
C101 C5 C12 122.14(19) . . ?
C67 C5 C12 119.17(19) . . ?
C31 C7 C150 120.9(2) . . ?
C31 C7 C3 121.1(2) . . ?
C150 C7 C3 118.0(2) . . ?
C20 C8 C32 120.0(2) . . ?
C20 C8 H8 120.0 . . ?
C32 C8 H8 120.0 . . ?
C21 C9 C18 116.1(2) . . ?
C21 C9 B1 123.55(19) . . ?
C18 C9 B1 120.16(19) . . ?
C30 C10 C16 124.4(2) . . ?
C30 C10 H10 117.8 . . ?
C16 C10 H10 117.8 . . ?
C54 C11 C101 120.3(2) . . ?
C54 C11 H11 119.9 . . ?
C101 C11 H11 119.9 . . ?
C27 C12 C48 121.1(2) . . ?
C27 C12 C5 118.26(19) . . ?
C48 C12 C5 120.59(18) . . ?
C44 C13 C48 116.98(19) . . ?
C44 C13 C37 118.12(19) . . ?
C48 C13 C37 124.87(19) . . ?
C26 C14 C53 115.8(2) . . ?
C26 C14 B1 123.5(2) . . ?
C53 C14 B1 120.36(19) . . ?
C33 C15 C30 120.7(2) . . ?
C33 C15 H15 119.7 . . ?
C30 C15 H15 119.7 . . ?
C10 C16 C19 115.7(2) . . ?
C10 C16 C47 119.2(2) . . ?
C19 C16 C47 125.2(2) . . ?
C97 C17 C66 119.8(2) . . ?
C97 C17 H17 120.1 . . ?
C66 C17 H17 120.1 . . ?
C49 C18 C9 122.0(2) . . ?
C49 C18 H18 119.0 . . ?
C9 C18 H18 119.0 . . ?
C16 C19 C33 121.3(2) . . ?
C16 C19 S1 119.56(17) . . ?
C33 C19 S1 118.84(17) . . ?
C56 C20 C8 120.0(2) . . ?
C56 C20 H20 120.0 . . ?
C8 C20 H20 120.0 . . ?
C77 C21 C9 121.9(2) . . ?
C77 C21 H21 119.1 . . ?
C9 C21 H21 119.1 . . ?
C34 C22 C41 120.2(2) . . ?
C34 C22 H22 119.9 . . ?
C41 C22 H22 119.9 . . ?
C62 C23 C97 120.3(2) . . ?
C62 C23 H23 119.9 . . ?
C97 C23 H23 119.9 . . ?
C41 C24 C45 119.3(2) . . ?
C41 C24 H24 120.3 . . ?
C45 C24 H24 120.3 . . ?
C68 C25 C26 120.8(2) . . ?
C68 C25 C61 118.8(2) . . ?
C26 C25 C61 120.4(2) . . ?
C25 C26 C14 122.2(2) . . ?
C25 C26 H26 118.9 . . ?
C14 C26 H26 118.9 . . ?
C59 C27 C12 121.1(2) . . ?
C59 C27 H27 119.4 . . ?
C12 C27 H27 119.4 . . ?
C63 C28 C50 116.3(2) . . ?
C63 C28 B1 121.0(2) . . ?
C50 C28 B1 122.5(2) . . ?
C37 C29 H29A 109.5 . . ?
C37 C29 H29B 109.5 . . ?
H29A C29 H29B 109.5 . . ?
C37 C29 H29C 109.5 . . ?
H29A C29 H29C 109.5 . . ?
H29B C29 H29C 109.5 . . ?
C15 C30 C10 117.7(2) . . ?
C15 C30 C71 119.5(2) . . ?
C10 C30 C71 122.8(2) . . ?
C7 C31 C55 122.1(2) . . ?
C7 C31 H31 118.9 . . ?
C55 C31 H31 118.9 . . ?
C8 C32 C38 119.73(19) . . ?
C8 C32 P1 119.06(16) . . ?
C38 C32 P1 121.13(16) . . ?
C15 C33 C19 120.2(2) . . ?
C15 C33 C54 120.36(19) . . ?
C19 C33 C54 119.44(19) . . ?
C42 C34 C22 119.7(3) . . ?
C42 C34 H34 120.1 . . ?
C22 C34 H34 120.1 . . ?
F5 C35 F9 107.5(2) . . ?
F5 C35 F6 106.4(2) . . ?
F9 C35 F6 104.7(2) . . ?
F5 C35 C39 113.7(2) . . ?
F9 C35 C39 112.9(2) . . ?
F6 C35 C39 111.1(2) . . ?
C51 C37 C43 106.4(2) . . ?
C51 C37 C29 105.59(19) . . ?
C43 C37 C29 110.66(19) . . ?
C51 C37 C13 111.88(18) . . ?
C43 C37 C13 109.69(18) . . ?
C29 C37 C13 112.36(19) . . ?
C52 C38 C32 119.8(2) . . ?
C52 C38 H38 120.1 . . ?
C32 C38 H38 120.1 . . ?
C72 C39 C50 120.8(2) . . ?
C72 C39 C35 117.7(2) . . ?
C50 C39 C35 121.4(2) . . ?
C47 C40 H40A 109.5 . . ?
C47 C40 H40B 109.5 . . ?
H40A C40 H40B 109.5 . . ?
C47 C40 H40C 109.5 . . ?
H40A C40 H40C 109.5 . . ?
H40B C40 H40C 109.5 . . ?
C24 C41 C22 119.9(2) . . ?
C24 C41 P1 123.79(18) . . ?
C22 C41 P1 116.03(17) . . ?
C34 C42 C45 120.4(2) . . ?
C34 C42 H42 119.8 . . ?
C45 C42 H42 119.8 . . ?
C37 C43 H43A 109.5 . . ?
C37 C43 H43B 109.5 . . ?
H43A C43 H43B 109.5 . . ?
C37 C43 H43C 109.5 . . ?
H43A C43 H43C 109.5 . . ?
H43B C43 H43C 109.5 . . ?
C13 C44 C59 124.5(2) . . ?
C13 C44 H44 117.7 . . ?
C59 C44 H44 117.7 . . ?
C42 C45 C24 120.4(3) . . ?
C42 C45 H45 119.8 . . ?
C24 C45 H45 119.8 . . ?
C2 C46 C55 121.9(2) . . ?
C2 C46 H46 119.1 . . ?
C55 C46 H46 119.1 . . ?
C76 C47 C40 106.9(2) . . ?
C76 C47 C65 106.2(2) . . ?
C40 C47 C65 110.0(2) . . ?
C76 C47 C16 111.4(2) . . ?
C40 C47 C16 110.99(19) . . ?
C65 C47 C16 111.2(2) . . ?
C12 C48 C13 119.06(19) . . ?
C12 C48 S2 121.73(16) . . ?
C13 C48 S2 119.20(15) . . ?
C78 C49 C18 121.0(2) . . ?
C78 C49 C64 119.7(2) . . ?
C18 C49 C64 119.3(2) . . ?
C39 C50 C28 121.6(2) . . ?
C39 C50 H50 119.2 . . ?
C28 C50 H50 119.2 . . ?
C37 C51 H51A 109.5 . . ?
C37 C51 H51B 109.5 . . ?
H51A C51 H51B 109.5 . . ?
C37 C51 H51C 109.5 . . ?
H51A C51 H51C 109.5 . . ?
H51B C51 H51C 109.5 . . ?
C56 C52 C38 120.5(2) . . ?
C56 C52 H52 119.8 . . ?
C38 C52 H52 119.8 . . ?
C58 C53 C14 122.2(2) . . ?
C58 C53 H53 118.9 . . ?
C14 C53 H53 118.9 . . ?
C11 C54 C69 118.7(2) . . ?
C11 C54 C33 123.9(2) . . ?
C69 C54 C33 117.38(18) . . ?
C31 C55 C46 116.2(2) . . ?
C31 C55 B1 120.63(19) . . ?
C46 C55 B1 122.80(19) . . ?
C52 C56 C20 120.0(2) . . ?
C52 C56 H56 120.0 . . ?
C20 C56 H56 120.0 . . ?
C68 C58 C53 120.9(2) . . ?
C68 C58 C87 120.8(2) . . ?
C53 C58 C87 118.3(2) . . ?
C27 C59 C44 117.2(2) . . ?
C27 C59 C85 122.4(2) . . ?
C44 C59 C85 120.3(2) . . ?
F203 C61 F204 106.1(8) . . ?
F203 C61 F205 108.4(9) . . ?
F204 C61 F205 103.8(8) . . ?
F104 C61 F103 106.6(6) . . ?
F104 C61 F105 104.8(5) . . ?
F103 C61 F105 104.7(5) . . ?
F203 C61 C25 112.8(5) . . ?
F104 C61 C25 113.3(5) . . ?
F204 C61 C25 112.2(5) . . ?
F205 C61 C25 113.0(7) . . ?
F103 C61 C25 114.5(3) . . ?
F105 C61 C25 112.1(4) . . ?
C23 C62 C74 120.2(2) . . ?
C23 C62 H62 119.9 . . ?
C74 C62 H62 119.9 . . ?
C81 C63 C28 121.9(2) . . ?
C81 C63 H63 119.1 . . ?
C28 C63 H63 119.1 . . ?
F10 C64 F12 106.7(2) . . ?
F10 C64 F11 105.9(2) . . ?
F12 C64 F11 104.6(2) . . ?
F10 C64 C49 113.2(2) . . ?
F12 C64 C49 112.5(2) . . ?
F11 C64 C49 113.3(2) . . ?
C47 C65 H65A 109.5 . . ?
C47 C65 H65B 109.5 . . ?
H65A C65 H65B 109.5 . . ?
C47 C65 H65C 109.5 . . ?
H65A C65 H65C 109.5 . . ?
H65B C65 H65C 109.5 . . ?
C74 C66 C17 120.6(2) . . ?
C74 C66 H66 119.7 . . ?
C17 C66 H66 119.7 . . ?
C69 C67 C5 120.51(19) . . ?
C69 C67 Pt1 74.05(12) . . ?
C5 C67 Pt1 98.14(13) . . ?
C69 C67 H67 119.7 . . ?
C5 C67 H67 119.7 . . ?
Pt1 C67 H67 97.7 . . ?
C58 C68 C25 118.1(2) . . ?
C58 C68 H68 120.9 . . ?
C25 C68 H68 120.9 . . ?
C67 C69 C54 120.03(19) . . ?
C67 C69 Pt1 72.51(12) . . ?
C54 C69 Pt1 100.29(13) . . ?
C67 C69 H69 120.0 . . ?
C54 C69 H69 120.0 . . ?
Pt1 C69 H69 97.0 . . ?
C88 C71 C79 108.9(3) . . ?
C88 C71 C80 108.4(3) . . ?
C79 C71 C80 108.9(3) . . ?
C88 C71 C30 112.3(2) . . ?
C79 C71 C30 108.6(2) . . ?
C80 C71 C30 109.7(2) . . ?
C81 C72 C39 118.5(2) . . ?
C81 C72 H72 120.8 . . ?
C39 C72 H72 120.8 . . ?
C66 C74 C62 119.9(2) . . ?
C66 C74 H74 120.1 . . ?
C62 C74 H74 120.1 . . ?
C47 C76 H76A 109.5 . . ?
C47 C76 H76B 109.5 . . ?
H76A C76 H76B 109.5 . . ?
C47 C76 H76C 109.5 . . ?
H76A C76 H76C 109.5 . . ?
H76B C76 H76C 109.5 . . ?
C78 C77 C21 121.1(2) . . ?
C78 C77 C82 118.1(2) . . ?
C21 C77 C82 120.8(2) . . ?
C49 C78 C77 118.0(2) . . ?
C49 C78 H78 121.0 . . ?
C77 C78 H78 121.0 . . ?
C71 C79 H79A 109.5 . . ?
C71 C79 H79B 109.5 . . ?
H79A C79 H79B 109.5 . . ?
C71 C79 H79C 109.5 . . ?
H79A C79 H79C 109.5 . . ?
H79B C79 H79C 109.5 . . ?
C71 C80 H80A 109.5 . . ?
C71 C80 H80B 109.5 . . ?
H80A C80 H80B 109.5 . . ?
C71 C80 H80C 109.5 . . ?
H80A C80 H80C 109.5 . . ?
H80B C80 H80C 109.5 . . ?
C72 C81 C63 120.9(2) . . ?
C72 C81 C89 119.0(3) . . ?
C63 C81 C89 120.1(3) . . ?
F13 C82 F17 107.9(3) . . ?
F13 C82 F14 106.1(3) . . ?
F17 C82 F14 103.5(3) . . ?
F13 C82 C77 113.9(2) . . ?
F17 C82 C77 112.3(2) . . ?
F14 C82 C77 112.6(3) . . ?
C90 C85 C86 108.8(3) . . ?
C90 C85 C59 111.3(2) . . ?
C86 C85 C59 110.7(2) . . ?
C90 C85 C91 108.7(3) . . ?
C86 C85 C91 109.4(2) . . ?
C59 C85 C91 107.9(2) . . ?
C85 C86 H86A 109.5 . . ?
C85 C86 H86B 109.5 . . ?
H86A C86 H86B 109.5 . . ?
C85 C86 H86C 109.5 . . ?
H86A C86 H86C 109.5 . . ?
H86B C86 H86C 109.5 . . ?
F23 C87 F18 108.8(3) . . ?
F23 C87 F20 105.5(3) . . ?
F18 C87 F20 104.5(3) . . ?
F23 C87 C58 112.7(2) . . ?
F18 C87 C58 113.2(3) . . ?
F20 C87 C58 111.5(3) . . ?
C71 C88 H88A 109.5 . . ?
C71 C88 H88B 109.5 . . ?
H88A C88 H88B 109.5 . . ?
C71 C88 H88C 109.5 . . ?
H88A C88 H88C 109.5 . . ?
H88B C88 H88C 109.5 . . ?
F201 C89 F202 103.7(14) . . ?
F102 C89 F100 107.8(4) . . ?
F201 C89 F200 109.9(14) . . ?
F202 C89 F200 109.9(14) . . ?
F102 C89 F101 106.6(4) . . ?
F100 C89 F101 102.8(3) . . ?
F201 C89 C81 114.8(10) . . ?
F202 C89 C81 106.5(8) . . ?
F102 C89 C81 114.8(3) . . ?
F100 C89 C81 111.7(3) . . ?
F200 C89 C81 111.7(7) . . ?
F101 C89 C81 112.3(3) . . ?
C85 C90 H90A 109.5 . . ?
C85 C90 H90B 109.5 . . ?
H90A C90 H90B 109.5 . . ?
C85 C90 H90C 109.5 . . ?
H90A C90 H90C 109.5 . . ?
H90B C90 H90C 109.5 . . ?
C85 C91 H91A 109.5 . . ?
C85 C91 H91B 109.5 . . ?
H91A C91 H91B 109.5 . . ?
C85 C91 H91C 109.5 . . ?
H91A C91 H91C 109.5 . . ?
H91B C91 H91C 109.5 . . ?
C98 C93 C96 120.7(7) . . ?
C98 C93 H93A 107.1 . . ?
C96 C93 H93A 107.1 . . ?
C98 C93 H93B 107.1 . . ?
C96 C93 H93B 107.1 . . ?
H93A C93 H93B 106.8 . . ?
C99 C95 H95A 109.5 . . ?
C99 C95 H95B 109.5 . . ?
H95A C95 H95B 109.5 . . ?
C99 C95 H95C 109.5 . . ?
H95A C95 H95C 109.5 . . ?
H95B C95 H95C 109.5 . . ?
C93 C96 H96A 109.5 . . ?
C93 C96 H96B 109.5 . . ?
H96A C96 H96B 109.5 . . ?
C93 C96 H96C 109.5 . . ?
H96A C96 H96C 109.5 . . ?
H96B C96 H96C 109.5 . . ?
C17 C97 C23 119.3(2) . . ?
C17 C97 P1 122.97(17) . . ?
C23 C97 P1 117.71(16) . . ?
C99 C98 C93 124.1(5) . . ?
C99 C98 H98A 106.3 . . ?
C93 C98 H98A 106.3 . . ?
C99 C98 H98B 106.3 . . ?
C93 C98 H98B 106.3 . . ?
H98A C98 H98B 106.4 . . ?
C98 C99 C95 121.3(6) . . ?
C98 C99 H99A 107.0 . . ?
C95 C99 H99A 107.0 . . ?
C98 C99 H99B 107.0 . . ?
C95 C99 H99B 107.0 . . ?
H99A C99 H99B 106.7 . . ?
C5 C101 C11 121.3(2) . . ?
C5 C101 H101 119.4 . . ?
C11 C101 H101 119.4 . . ?
C2 C150 C7 118.0(2) . . ?
C2 C150 H150 121.0 . . ?
C7 C150 H150 121.0 . . ?
C32 P1 C41 112.12(10) . . ?
C32 P1 C97 102.76(10) . . ?
C41 P1 C97 106.59(10) . . ?
C32 P1 Pt1 111.64(7) . . ?
C41 P1 Pt1 107.89(7) . . ?
C97 P1 Pt1 115.77(7) . . ?
P1 Pt1 S2 79.911(19) . . ?
P1 Pt1 S1 91.42(2) . . ?
S2 Pt1 S1 164.294(19) . . ?
P1 Pt1 C67 154.05(5) . . ?
S2 Pt1 C67 76.80(5) . . ?
S1 Pt1 C67 113.81(5) . . ?
P1 Pt1 C69 170.32(6) . . ?
S2 Pt1 C69 109.23(6) . . ?
S1 Pt1 C69 80.39(5) . . ?
C67 Pt1 C69 33.44(7) . . ?
C19 S1 Pt1 121.30(8) . . ?
C48 S2 Pt1 114.69(7) . . ?
C28 B1 C9 104.28(16) . . ?
C28 B1 C55 112.82(18) . . ?
C9 B1 C55 111.84(18) . . ?
C28 B1 C14 112.17(18) . . ?
C9 B1 C14 112.66(18) . . ?
C55 B1 C14 103.35(16) . . ?

loop_
_geom_bond_atom_site_label_1
_geom_bond_atom_site_label_2
_geom_bond_distance
_geom_bond_site_symmetry_2
_geom_bond_publ_flag
C1 F3 1.332(3) . ?
C1 F7 1.336(3) . ?
C1 F2 1.347(3) . ?
C1 C2 1.500(3) . ?
C2 C150 1.389(3) . ?
C2 C46 1.394(3) . ?
C3 F8 1.334(3) . ?
C3 F1 1.341(3) . ?
C3 F4 1.342(3) . ?
C3 C7 1.493(3) . ?
C5 C101 1.378(3) . ?
C5 C67 1.420(3) . ?
C5 C12 1.476(3) . ?
C7 C31 1.387(3) . ?
C7 C150 1.396(3) . ?
C8 C20 1.392(3) . ?
C8 C32 1.397(3) . ?
C8 H8 0.9500 . ?
C9 C21 1.399(3) . ?
C9 C18 1.407(3) . ?
C9 B1 1.640(3) . ?
C10 C30 1.400(3) . ?
C10 C16 1.402(3) . ?
C10 H10 0.9500 . ?
C11 C54 1.379(3) . ?
C11 C101 1.410(3) . ?
C11 H11 0.9500 . ?
C12 C27 1.399(3) . ?
C12 C48 1.413(3) . ?
C13 C44 1.398(3) . ?
C13 C48 1.425(3) . ?
C13 C37 1.552(3) . ?
C14 C26 1.403(3) . ?
C14 C53 1.407(3) . ?
C14 B1 1.647(3) . ?
C15 C33 1.385(3) . ?
C15 C30 1.393(3) . ?
C15 H15 0.9500 . ?
C16 C19 1.410(3) . ?
C16 C47 1.550(3) . ?
C17 C97 1.394(3) . ?
C17 C66 1.394(4) . ?
C17 H17 0.9500 . ?
C18 C49 1.395(3) . ?
C18 H18 0.9500 . ?
C19 C33 1.413(3) . ?
C19 S1 1.796(2) . ?
C20 C56 1.392(3) . ?
C20 H20 0.9500 . ?
C21 C77 1.396(3) . ?
C21 H21 0.9500 . ?
C22 C34 1.392(3) . ?
C22 C41 1.397(3) . ?
C22 H22 0.9500 . ?
C23 C62 1.386(3) . ?
C23 C97 1.403(3) . ?
C23 H23 0.9500 . ?
C24 C41 1.391(3) . ?
C24 C45 1.399(3) . ?
C24 H24 0.9500 . ?
C25 C68 1.393(4) . ?
C25 C26 1.393(3) . ?
C25 C61 1.502(3) . ?
C26 H26 0.9500 . ?
C27 C59 1.382(3) . ?
C27 H27 0.9500 . ?
C28 C63 1.402(3) . ?
C28 C50 1.405(3) . ?
C28 B1 1.639(3) . ?
C29 C37 1.546(3) . ?
C29 H29A 0.9800 . ?
C29 H29B 0.9800 . ?
C29 H29C 0.9800 . ?
C30 C71 1.537(3) . ?
C31 C55 1.403(3) . ?
C31 H31 0.9500 . ?
C32 C38 1.398(3) . ?
C32 P1 1.805(2) . ?
C33 C54 1.475(3) . ?
C34 C42 1.382(4) . ?
C34 H34 0.9500 . ?
C35 F5 1.327(3) . ?
C35 F9 1.345(3) . ?
C35 F6 1.353(3) . ?
C35 C39 1.493(4) . ?
C37 C51 1.535(3) . ?
C37 C43 1.535(3) . ?
C38 C52 1.391(3) . ?
C38 H38 0.9500 . ?
C39 C72 1.388(4) . ?
C39 C50 1.393(3) . ?
C40 C47 1.539(3) . ?
C40 H40A 0.9800 . ?
C40 H40B 0.9800 . ?
C40 H40C 0.9800 . ?
C41 P1 1.813(2) . ?
C42 C45 1.383(4) . ?
C42 H42 0.9500 . ?
C43 H43A 0.9800 . ?
C43 H43B 0.9800 . ?
C43 H43C 0.9800 . ?
C44 C59 1.402(3) . ?
C44 H44 0.9500 . ?
C45 H45 0.9500 . ?
C46 C55 1.403(3) . ?
C46 H46 0.9500 . ?
C47 C76 1.535(4) . ?
C47 C65 1.547(4) . ?
C48 S2 1.786(2) . ?
C49 C78 1.385(3) . ?
C49 C64 1.495(3) . ?
C50 H50 0.9500 . ?
C51 H51A 0.9800 . ?
C51 H51B 0.9800 . ?
C51 H51C 0.9800 . ?
C52 C56 1.384(3) . ?
C52 H52 0.9500 . ?
C53 C58 1.395(3) . ?
C53 H53 0.9500 . ?
C54 C69 1.437(3) . ?
C55 B1 1.644(3) . ?
C56 H56 0.9500 . ?
C58 C68 1.387(4) . ?
C58 C87 1.494(4) . ?
C59 C85 1.538(3) . ?
C61 F203 1.281(11) . ?
C61 F104 1.291(8) . ?
C61 F204 1.294(10) . ?
C61 F205 1.316(12) . ?
C61 F103 1.325(7) . ?
C61 F105 1.327(7) . ?
C62 C74 1.390(4) . ?
C62 H62 0.9500 . ?
C63 C81 1.392(3) . ?
C63 H63 0.9500 . ?
C64 F10 1.330(3) . ?
C64 F12 1.332(3) . ?
C64 F11 1.335(3) . ?
C65 H65A 0.9800 . ?
C65 H65B 0.9800 . ?
C65 H65C 0.9800 . ?
C66 C74 1.383(4) . ?
C66 H66 0.9500 . ?
C67 C69 1.380(3) . ?
C67 Pt1 2.388(2) . ?
C67 H67 0.9500 . ?
C68 H68 0.9500 . ?
C69 Pt1 2.407(2) . ?
C69 H69 0.9500 . ?
C71 C88 1.525(4) . ?
C71 C79 1.532(4) . ?
C71 C80 1.534(4) . ?
C72 C81 1.381(4) . ?
C72 H72 0.9500 . ?
C74 H74 0.9500 . ?
C76 H76A 0.9800 . ?
C76 H76B 0.9800 . ?
C76 H76C 0.9800 . ?
C77 C78 1.389(3) . ?
C77 C82 1.496(4) . ?
C78 H78 0.9500 . ?
C79 H79A 0.9800 . ?
C79 H79B 0.9800 . ?
C79 H79C 0.9800 . ?
C80 H80A 0.9800 . ?
C80 H80B 0.9800 . ?
C80 H80C 0.9800 . ?
C81 C89 1.506(4) . ?
C82 F13 1.318(3) . ?
C82 F17 1.330(4) . ?
C82 F14 1.341(4) . ?
C85 C90 1.525(4) . ?
C85 C86 1.529(4) . ?
C85 C91 1.540(4) . ?
C86 H86A 0.9800 . ?
C86 H86B 0.9800 . ?
C86 H86C 0.9800 . ?
C87 F23 1.311(4) . ?
C87 F18 1.330(3) . ?
C87 F20 1.348(4) . ?
C88 H88A 0.9800 . ?
C88 H88B 0.9800 . ?
C88 H88C 0.9800 . ?
C89 F201 1.20(2) . ?
C89 F202 1.25(2) . ?
C89 F102 1.315(5) . ?
C89 F100 1.328(4) . ?
C89 F200 1.329(17) . ?
C89 F101 1.335(5) . ?
C90 H90A 0.9800 . ?
C90 H90B 0.9800 . ?
C90 H90C 0.9800 . ?
C91 H91A 0.9800 . ?
C91 H91B 0.9800 . ?
C91 H91C 0.9800 . ?
C93 C98 1.444(9) . ?
C93 C96 1.476(9) . ?
C93 H93A 0.9900 . ?
C93 H93B 0.9900 . ?
C95 C99 1.489(9) . ?
C95 H95A 0.9800 . ?
C95 H95B 0.9800 . ?
C95 H95C 0.9800 . ?
C96 H96A 0.9800 . ?
C96 H96B 0.9800 . ?
C96 H96C 0.9800 . ?
C97 P1 1.823(2) . ?
C98 C99 1.431(9) . ?
C98 H98A 0.9900 . ?
C98 H98B 0.9900 . ?
C99 H99A 0.9900 . ?
C99 H99B 0.9900 . ?
C101 H101 0.9500 . ?
C150 H150 0.9500 . ?
P1 Pt1 2.2441(5) . ?
Pt1 S2 2.3392(5) . ?
Pt1 S1 2.3411(6) . ?
